data_1558451
loop_
_publ_author_name
'Reiersolmoen, Ann Chrisitn'
'Battaglia, Stefano'
'\/Oien-\/Odegaard, Sigurd'
'Gupta, Arvind Kumar Kumar'
'Fiksdahl, Anne'
'Lindh, Roland'
'Erdelyi, Mate'

_publ_section_title
;
 Symmetry of Three-Center, Four-Electron Bonds
;
_journal_name_full 'Chemical Science'
_journal_paper_doi 10.1039/D0SC02076A
_journal_year 2020
_chemical_formula_moiety 'Au Br4, C20 H13 N2'
_chemical_formula_sum 'C20 H13 Au Br4 N2'
_chemical_formula_weight 797.93
_space_group_crystal_system triclinic
_space_group_IT_number 2
_space_group_name_Hall '-P 1'
_space_group_name_H-M_alt 'P -1'
_atom_sites_solution_hydrogens geom
_atom_sites_solution_primary dual
_audit_creation_date 2020-03-04
_audit_creation_method
;
Olex2 1.2
(compiled 2018.05.29 svn.r3508 for OlexSys, GUI svn.r5506)
;
_audit_update_record
;
2020-03-04 deposited with the CCDC.	2020-06-19 downloaded from the CCDC.
;
_cell_angle_alpha 113.303(3)
_cell_angle_beta 94.230(2)
_cell_angle_gamma 100.284(2)
_cell_formula_units_Z 2
_cell_length_a 7.2134(2)
_cell_length_b 12.0436(3)
_cell_length_c 13.6068(4)
_cell_measurement_reflns_used 27036
_cell_measurement_temperature 293(2)
_cell_measurement_theta_max 37.3580
_cell_measurement_theta_min 2.9090
_cell_volume 1054.50(6)
_computing_cell_refinement 'CrysAlisPro 1.171.40.68a (Rigaku OD, 2019)'
_computing_data_collection 'CrysAlisPro 1.171.40.68a (Rigaku OD, 2019)'
_computing_data_reduction 'CrysAlisPro 1.171.40.68a (Rigaku OD, 2019)'
_computing_molecular_graphics 'Olex2 (Dolomanov et al., 2009)'
_computing_publication_material 'Olex2 (Dolomanov et al., 2009)'
_computing_structure_refinement 'SHELXL (Sheldrick, 2015b)'
_computing_structure_solution 'SHELXT (Sheldrick, 2015a)'
_diffrn_ambient_temperature 293(2)
_diffrn_detector 'CCD plate'
_diffrn_measured_fraction_theta_full 0.999
_diffrn_measured_fraction_theta_max 0.997
_diffrn_measurement_details
;
List of Runs (angles in degrees, time in seconds):

  # Type    Start    End  Width  t~exp~   \w     \q     \k     \f   Frames
#--------------------------------------------------------------------------
  1  \w    -83.87 124.13   0.50   10.00    --  -44.12  73.79  57.05  416
  2  \w    -83.87 124.13   0.50   10.00    --  -44.12  73.79-153.15  416
  3  \w    -81.50 126.50   0.50   10.00    --  -41.74  73.79 -58.67  416
  4  \w    -81.77 123.73   0.50   10.00    --  -43.02  73.79 134.24  411
  5  \w    -81.77 123.73   0.50   10.00    --  -43.02  73.79  14.24  411
  6  \w    -81.77 124.23   0.50   10.00    --  -43.02  73.79-105.76  412
  7  \w    -22.17 183.83   0.50   10.00    --   16.59  73.79  94.24  412
  8  \w    -83.87 124.13   0.50   10.00    --  -44.12  73.79 100.25  416
  9  \w    -81.77 123.73   0.50   10.00    --  -43.02  73.79 -25.76  411
;
_diffrn_measurement_device 'abstract diffractometer'
_diffrn_measurement_device_type 'Saxi-CrysAlisPro-abstract goniometer imported SAXI images'
_diffrn_measurement_method '\w scans'
_diffrn_orient_matrix_type 'CrysAlisPro convention (1999,Acta A55,543-557)'
_diffrn_orient_matrix_UB_11 -0.0198200000
_diffrn_orient_matrix_UB_12 0.0374852000
_diffrn_orient_matrix_UB_13 -0.0268185000
_diffrn_orient_matrix_UB_21 -0.0891506000
_diffrn_orient_matrix_UB_22 -0.0420123000
_diffrn_orient_matrix_UB_23 -0.0259140000
_diffrn_orient_matrix_UB_31 -0.0436841000
_diffrn_orient_matrix_UB_32 0.0341292000
_diffrn_orient_matrix_UB_33 0.0437626000
_diffrn_radiation_monochromator graphite
_diffrn_radiation_probe x-ray
_diffrn_radiation_type MoK\a
_diffrn_radiation_wavelength 0.71073
_diffrn_reflns_av_R_equivalents 0.0474
_diffrn_reflns_av_unetI/netI 0.0248
_diffrn_reflns_Laue_measured_fraction_full 0.999
_diffrn_reflns_Laue_measured_fraction_max 0.997
_diffrn_reflns_limit_h_max 11
_diffrn_reflns_limit_h_min -11
_diffrn_reflns_limit_k_max 18
_diffrn_reflns_limit_k_min -18
_diffrn_reflns_limit_l_max 20
_diffrn_reflns_limit_l_min -20
_diffrn_reflns_number 47154
_diffrn_reflns_point_group_measured_fraction_full 0.999
_diffrn_reflns_point_group_measured_fraction_max 0.997
_diffrn_reflns_theta_full 25.242
_diffrn_reflns_theta_max 33.141
_diffrn_reflns_theta_min 1.923
_diffrn_source 'fine-focus sealed X-ray tube'
_diffrn_source_type 'Enhance (Mo) X-ray Source'
_exptl_absorpt_coefficient_mu 14.562
_exptl_absorpt_correction_T_max 0.06499
_exptl_absorpt_correction_T_min 0.02859
_exptl_absorpt_correction_type sphere
_exptl_absorpt_process_details
;
CrysAlisPro 1.171.40.68a (Rigaku Oxford Diffraction, 2019)
Spherical absorption correction
 using equivalent radius and absorption coefficient.
Empirical absorption correction using spherical harmonics,
 implemented in SCALE3 ABSPACK scaling algorithm.
;
_exptl_crystal_colour yellow
_exptl_crystal_density_diffrn 2.513
_exptl_crystal_description block
_exptl_crystal_F_000 732
_exptl_crystal_size_max 0.140
_exptl_crystal_size_mid 0.080
_exptl_crystal_size_min 0.060
_exptl_crystal_size_rad 0.400
_refine_diff_density_max 4.319
_refine_diff_density_min -1.038
_refine_diff_density_rms 0.193
_refine_ls_extinction_method none
_refine_ls_goodness_of_fit_ref 1.035
_refine_ls_hydrogen_treatment constr
_refine_ls_matrix_type full
_refine_ls_number_parameters 245
_refine_ls_number_reflns 8013
_refine_ls_number_restraints 0
_refine_ls_restrained_S_all 1.035
_refine_ls_R_factor_all 0.0527
_refine_ls_R_factor_gt 0.0408
_refine_ls_shift/su_max 0.000
_refine_ls_shift/su_mean 0.000
_refine_ls_structure_factor_coef Fsqd
_refine_ls_weighting_details 'w=1/[\s^2^(Fo^2^)+(0.0578P)^2^+2.9429P] where P=(Fo^2^+2Fc^2^)/3'
_refine_ls_weighting_scheme calc
_refine_ls_wR_factor_gt 0.1062
_refine_ls_wR_factor_ref 0.1132
_reflns_Friedel_coverage 0.000
_reflns_number_gt 6509
_reflns_number_total 8013
_reflns_threshold_expression 'I > 2\s(I)'
_cod_data_source_file d0sc02076a2.cif
_cod_data_source_block ag_ag_488
_cod_database_code 1558451
_shelx_shelxl_version_number 2018/3
_chemical_oxdiff_formula AuBr4C20N2H12
_shelx_space_group_comment
;
The symmetry employed for this shelxl refinement is uniquely defined
by the following loop, which should always be used as a source of
symmetry information in preference to the above space-group names.
They are only intended as comments.
;
_reflns_odcompleteness_completeness 99.91
_reflns_odcompleteness_iscentric 1
_reflns_odcompleteness_theta 26.32
_olex2_refinement_description
;
1. Twinned data refinement
 Scales: 0.99685(18)
 0.00315(18)
2. Fixed Uiso
 At 1.2 times of:
  All C(H) groups, All N(H) groups
3.a Aromatic/amide H refined with riding coordinates:
 C007(H007), N008(H008), C00A(H00A), C00B(H00B), C00C(H00C), C00E(H00E),
 C00I(H00I), C00K(H00K), C00L(H00L), C00M(H00M), C00N(H00N), C00O(H00O),
 C00Q(H00Q)
;
_olex2_submission_special_instructions 'No special instructions were received'
_oxdiff_exptl_absorpt_empirical_details
;
Empirical correction (ABSPACK) includes:
- Absorption correction using spherical harmonics
- Frame scaling
;
_oxdiff_exptl_absorpt_empirical_full_max 2.041
_oxdiff_exptl_absorpt_empirical_full_min 0.515

loop_
_space_group_symop_operation_xyz
'x, y, z'
'-x, -y, -z'

loop_
_atom_site_label
_atom_site_type_symbol
_atom_site_fract_x
_atom_site_fract_y
_atom_site_fract_z
_atom_site_U_iso_or_equiv
_atom_site_adp_type
_atom_site_occupancy
_atom_site_site_symmetry_order
_atom_site_calc_flag
_atom_site_refinement_flags_posn
_atom_site_refinement_flags_adp
_atom_site_refinement_flags_occupancy
_atom_site_disorder_assembly
_atom_site_disorder_group
Au01 Au 0.38457(3) 0.11875(2) 0.77318(2) 0.03229(6) Uani 1 1 d . . . A 1
Br02 Br 0.14284(8) -0.03102(5) 0.62540(4) 0.04577(13) Uani 1 1 d . . . A 1
Br03 Br 0.55905(9) 0.16349(6) 0.64391(5) 0.04739(13) Uani 1 1 d . . . A 1
Br04 Br 0.20133(9) 0.07972(6) 0.90426(4) 0.04936(14) Uani 1 1 d . . . A 1
Br05 Br 0.63823(9) 0.26259(6) 0.91857(5) 0.05176(15) Uani 1 1 d . . . A 1
C006 C 0.2039(6) 0.4733(4) 0.3299(4) 0.0315(8) Uani 1 1 d . . . B 1
C007 C 0.1965(8) 0.4775(5) 0.2277(4) 0.0370(9) Uani 1 1 d . . . B 1
H007 H 0.265980 0.546227 0.220849 0.044 Uiso 1 1 calc R . . B 1
N008 N 0.4701(6) 0.7084(4) 0.7030(3) 0.0348(8) Uani 1 1 d . . . B 1
H008 H 0.401352 0.637515 0.692893 0.042 Uiso 1 1 calc R . . B 1
N009 N 0.2899(6) 0.4866(4) 0.7159(3) 0.0355(8) Uani 1 1 d . . . B 1
C00A C 0.6615(8) 0.9020(5) 0.8230(4) 0.0398(10) Uani 1 1 d . . . B 1
H00A H 0.715003 0.958467 0.893358 0.048 Uiso 1 1 calc R . . B 1
C00B C 0.6951(7) 0.9308(5) 0.7356(4) 0.0375(10) Uani 1 1 d . . . B 1
H00B H 0.774547 1.006309 0.747534 0.045 Uiso 1 1 calc R . . B 1
C00C C -0.0116(7) 0.2705(5) 0.2471(4) 0.0360(9) Uani 1 1 d . . . B 1
H00C H -0.081954 0.201137 0.252631 0.043 Uiso 1 1 calc R . . B 1
C00D C 0.0967(7) 0.3670(4) 0.3382(4) 0.0315(8) Uani 1 1 d . . . B 1
C00E C 0.0644(8) 0.2937(5) 0.6706(5) 0.0393(10) Uani 1 1 d . . . B 1
H00E H -0.022718 0.224895 0.618765 0.047 Uiso 1 1 calc R . . B 1
C00F C 0.1647(7) 0.3846(5) 0.6432(4) 0.0334(9) Uani 1 1 d . . . B 1
C00G C 0.1329(7) 0.3738(4) 0.5343(4) 0.0334(9) Uani 1 1 d . . . B 1
C00H C 0.3987(7) 0.6437(4) 0.5107(4) 0.0319(8) Uani 1 1 d . . . B 1
C00I C 0.0862(8) 0.3798(5) 0.1382(4) 0.0414(11) Uani 1 1 d . . . B 1
H00I H 0.080022 0.383000 0.070826 0.050 Uiso 1 1 calc R . . B 1
C00J C 0.4961(7) 0.7351(4) 0.6155(4) 0.0328(8) Uani 1 1 d . . . B 1
C00K C 0.2301(9) 0.4097(5) 0.8511(5) 0.0429(11) Uani 1 1 d . . . B 1
H00K H 0.256377 0.420353 0.922610 0.051 Uiso 1 1 calc R . . B 1
C00L C 0.6118(7) 0.8485(5) 0.6314(4) 0.0361(9) Uani 1 1 d . . . B 1
H00L H 0.632402 0.868337 0.572994 0.043 Uiso 1 1 calc R . . B 1
C00M C -0.0166(8) 0.2760(5) 0.1480(4) 0.0407(10) Uani 1 1 d . . . B 1
H00M H -0.089189 0.209804 0.086764 0.049 Uiso 1 1 calc R . . B 1
C00N C 0.0977(9) 0.3083(6) 0.7774(5) 0.0442(12) Uani 1 1 d . . . B 1
H00N H 0.031086 0.250189 0.798608 0.053 Uiso 1 1 calc R . . B 1
C00O C 0.3245(8) 0.4962(5) 0.8174(4) 0.0395(10) Uani 1 1 d . . . B 1
H00O H 0.415748 0.563767 0.867576 0.047 Uiso 1 1 calc R . . B 1
C00P C 0.1078(7) 0.3654(4) 0.4437(4) 0.0335(9) Uani 1 1 d . . . B 1
C00Q C 0.5486(8) 0.7897(5) 0.8037(4) 0.0396(10) Uani 1 1 d . . . B 1
H00Q H 0.526032 0.769268 0.861625 0.047 Uiso 1 1 calc R . . B 1
C00R C 0.3160(7) 0.5708(5) 0.4256(4) 0.0350(9) Uani 1 1 d . . . B 1

loop_
_atom_site_aniso_label
_atom_site_aniso_U_11
_atom_site_aniso_U_22
_atom_site_aniso_U_33
_atom_site_aniso_U_23
_atom_site_aniso_U_13
_atom_site_aniso_U_12
Au01 0.03680(10) 0.02975(9) 0.02884(8) 0.01239(6) 0.00215(6) 0.00480(6)
Br02 0.0446(3) 0.0446(3) 0.0346(2) 0.0104(2) 0.0002(2) -0.0058(2)
Br03 0.0472(3) 0.0528(3) 0.0423(3) 0.0264(2) 0.0058(2) -0.0035(2)
Br04 0.0567(3) 0.0571(3) 0.0350(2) 0.0217(2) 0.0110(2) 0.0071(3)
Br05 0.0479(3) 0.0525(3) 0.0372(3) 0.0066(2) -0.0066(2) 0.0025(2)
C006 0.029(2) 0.033(2) 0.034(2) 0.0151(17) 0.0044(16) 0.0078(16)
C007 0.041(2) 0.039(2) 0.038(2) 0.022(2) 0.0105(19) 0.011(2)
N008 0.0331(19) 0.0356(19) 0.038(2) 0.0181(16) 0.0077(16) 0.0066(15)
N009 0.037(2) 0.0352(19) 0.0370(19) 0.0171(16) 0.0106(16) 0.0082(16)
C00A 0.040(3) 0.038(2) 0.037(2) 0.013(2) 0.0029(19) 0.007(2)
C00B 0.036(2) 0.030(2) 0.043(2) 0.0153(19) 0.0019(19) 0.0017(18)
C00C 0.037(2) 0.031(2) 0.040(2) 0.0157(18) 0.0037(19) 0.0059(18)
C00D 0.0291(19) 0.032(2) 0.035(2) 0.0157(17) 0.0032(16) 0.0084(16)
C00E 0.043(3) 0.039(2) 0.045(3) 0.025(2) 0.014(2) 0.012(2)
C00F 0.035(2) 0.036(2) 0.037(2) 0.0198(18) 0.0118(18) 0.0124(18)
C00G 0.032(2) 0.0287(19) 0.041(2) 0.0156(17) 0.0078(18) 0.0072(16)
C00H 0.030(2) 0.031(2) 0.041(2) 0.0196(18) 0.0105(17) 0.0079(16)
C00I 0.044(3) 0.047(3) 0.035(2) 0.020(2) 0.005(2) 0.012(2)
C00J 0.032(2) 0.033(2) 0.037(2) 0.0170(18) 0.0066(17) 0.0100(17)
C00K 0.053(3) 0.044(3) 0.039(2) 0.024(2) 0.010(2) 0.014(2)
C00L 0.037(2) 0.037(2) 0.038(2) 0.0186(19) 0.0081(18) 0.0080(19)
C00M 0.043(3) 0.041(3) 0.034(2) 0.0130(19) -0.0006(19) 0.008(2)
C00N 0.051(3) 0.048(3) 0.052(3) 0.034(3) 0.022(2) 0.020(2)
C00O 0.041(3) 0.045(3) 0.033(2) 0.017(2) 0.0079(19) 0.008(2)
C00P 0.029(2) 0.031(2) 0.041(2) 0.0159(18) 0.0067(17) 0.0068(16)
C00Q 0.043(3) 0.043(3) 0.038(2) 0.022(2) 0.007(2) 0.009(2)
C00R 0.034(2) 0.036(2) 0.043(2) 0.023(2) 0.0119(19) 0.0102(18)

loop_
_atom_type_symbol
_atom_type_description
_atom_type_scat_dispersion_real
_atom_type_scat_dispersion_imag
_atom_type_scat_source
C C 0.0033 0.0016 'International Tables Vol C Tables 4.2.6.8 and 6.1.1.4'
H H 0.0000 0.0000 'International Tables Vol C Tables 4.2.6.8 and 6.1.1.4'
Au Au -2.0133 8.8022 'International Tables Vol C Tables 4.2.6.8 and 6.1.1.4'
Br Br -0.2901 2.4595 'International Tables Vol C Tables 4.2.6.8 and 6.1.1.4'
N N 0.0061 0.0033 'International Tables Vol C Tables 4.2.6.8 and 6.1.1.4'

loop_
_geom_angle_atom_site_label_1
_geom_angle_atom_site_label_2
_geom_angle_atom_site_label_3
_geom_angle
_geom_angle_site_symmetry_1
_geom_angle_site_symmetry_3
_geom_angle_publ_flag
Br02 Au01 Br04 90.72(2) . . ?
Br02 Au01 Br05 177.18(2) . . ?
Br03 Au01 Br02 89.24(2) . . ?
Br03 Au01 Br04 177.76(2) . . ?
Br03 Au01 Br05 89.72(2) . . ?
Br05 Au01 Br04 90.43(2) . . ?
C007 C006 C00D 119.0(4) . . ?
C007 C006 C00R 122.8(4) . . ?
C00D C006 C00R 118.2(4) . . ?
C006 C007 H007 120.1 . . ?
C00I C007 C006 119.9(5) . . ?
C00I C007 H007 120.1 . . ?
C00J N008 H008 119.2 . . ?
C00Q N008 H008 119.2 . . ?
C00Q N008 C00J 121.7(4) . . ?
C00O N009 C00F 117.5(4) . . ?
C00B C00A H00A 120.6 . . ?
C00Q C00A H00A 120.6 . . ?
C00Q C00A C00B 118.9(5) . . ?
C00A C00B H00B 119.7 . . ?
C00L C00B C00A 120.7(5) . . ?
C00L C00B H00B 119.7 . . ?
C00D C00C H00C 119.8 . . ?
C00D C00C C00M 120.4(5) . . ?
C00M C00C H00C 119.8 . . ?
C006 C00D C00P 117.7(4) . . ?
C00C C00D C006 119.8(4) . . ?
C00C C00D C00P 122.5(4) . . ?
C00F C00E H00E 120.8 . . ?
C00N C00E H00E 120.8 . . ?
C00N C00E C00F 118.3(5) . . ?
N009 C00F C00E 122.9(5) . . ?
N009 C00F C00G 116.9(4) . . ?
C00E C00F C00G 120.1(5) . . ?
C00P C00G C00F 179.4(6) . . ?
C00R C00H C00J 178.4(5) . . ?
C007 C00I H00I 119.9 . . ?
C007 C00I C00M 120.2(5) . . ?
C00M C00I H00I 119.9 . . ?
N008 C00J C00H 117.6(4) . . ?
N008 C00J C00L 119.3(4) . . ?
C00L C00J C00H 123.2(4) . . ?
C00N C00K H00K 120.5 . . ?
C00N C00K C00O 119.1(5) . . ?
C00O C00K H00K 120.5 . . ?
C00B C00L C00J 118.5(5) . . ?
C00B C00L H00L 120.7 . . ?
C00J C00L H00L 120.7 . . ?
C00C C00M C00I 120.7(5) . . ?
C00C C00M H00M 119.6 . . ?
C00I C00M H00M 119.6 . . ?
C00E C00N H00N 120.4 . . ?
C00K C00N C00E 119.1(5) . . ?
C00K C00N H00N 120.4 . . ?
N009 C00O C00K 123.0(5) . . ?
N009 C00O H00O 118.5 . . ?
C00K C00O H00O 118.5 . . ?
C00G C00P C00D 173.3(5) . . ?
N008 C00Q C00A 121.0(5) . . ?
N008 C00Q H00Q 119.5 . . ?
C00A C00Q H00Q 119.5 . . ?
C00H C00R C006 172.4(5) . . ?

loop_
_geom_bond_atom_site_label_1
_geom_bond_atom_site_label_2
_geom_bond_distance
_geom_bond_site_symmetry_2
_geom_bond_publ_flag
Au01 Br02 2.4141(6) . ?
Au01 Br03 2.4088(6) . ?
Au01 Br04 2.4368(6) . ?
Au01 Br05 2.4259(6) . ?
C006 C007 1.408(7) . ?
C006 C00D 1.423(7) . ?
C006 C00R 1.423(7) . ?
C007 H007 0.9300 . ?
C007 C00I 1.375(8) . ?
N008 H008 0.8600 . ?
N008 C00J 1.367(6) . ?
N008 C00Q 1.336(7) . ?
N009 C00F 1.347(7) . ?
N009 C00O 1.341(6) . ?
C00A H00A 0.9300 . ?
C00A C00B 1.389(7) . ?
C00A C00Q 1.363(8) . ?
C00B H00B 0.9300 . ?
C00B C00L 1.380(7) . ?
C00C H00C 0.9300 . ?
C00C C00D 1.375(7) . ?
C00C C00M 1.375(7) . ?
C00D C00P 1.439(7) . ?
C00E H00E 0.9300 . ?
C00E C00F 1.394(7) . ?
C00E C00N 1.389(8) . ?
C00F C00G 1.432(7) . ?
C00G C00P 1.194(7) . ?
C00H C00J 1.439(7) . ?
C00H C00R 1.172(7) . ?
C00I H00I 0.9300 . ?
C00I C00M 1.395(8) . ?
C00J C00L 1.394(7) . ?
C00K H00K 0.9300 . ?
C00K C00N 1.372(9) . ?
C00K C00O 1.388(8) . ?
C00L H00L 0.9300 . ?
C00M H00M 0.9300 . ?
C00N H00N 0.9300 . ?
C00O H00O 0.9300 . ?
C00Q H00Q 0.9300 . ?

loop_
_twin_individual_id
_twin_individual_mass_fraction_refined
1 0.99685(18)
2 0.00315(18)
